data_7154795
loop_
_publ_author_name
'Sun, Meng'
'Chen, Xiangxiang'
'Zhang, Liang'
'Sun, Wei'
'Wang, Zhe'
'Guo, Peiyu'
'Li, Ya-Min'
'Yang, Xiao-Juan'

_publ_section_title
;
 Efficient, versatile and practical palladium-catalyzed highly
 regioselective ortho-halogenation of azoxybenzenes.
;
_journal_issue 1
_journal_name_full 'Organic &amp; biomolecular chemistry'
_journal_page_first 323
_journal_page_last 329
_journal_paper_doi 10.1039/c5ob02153g
_journal_volume 14
_journal_year 2015
_chemical_formula_sum 'C14 H13 I N2 O3'
_chemical_formula_weight 384.16
_chemical_name_systematic
; 
 ? 
;
_space_group_IT_number 2
_symmetry_cell_setting triclinic
_symmetry_space_group_name_Hall '-P 1'
_symmetry_space_group_name_H-M 'P -1'
_atom_sites_solution_hydrogens geom
_atom_sites_solution_primary direct
_atom_sites_solution_secondary difmap
_audit_creation_method SHELXL-97
_audit_update_record
;
2015-03-18 deposited with the CCDC.
2015-11-06 downloaded from the CCDC.
;
_cell_angle_alpha 112.309(11)
_cell_angle_beta 91.342(11)
_cell_angle_gamma 95.164(12)
_cell_formula_units_Z 2
_cell_length_a 8.046(6)
_cell_length_b 9.777(7)
_cell_length_c 10.002(7)
_cell_measurement_temperature 296(2)
_cell_volume 723.5(9)
_computing_cell_refinement 'Bruker SMART'
_computing_data_collection 'Bruker SMART APEX II'
_computing_data_reduction 'Bruker SAINT'
_computing_molecular_graphics SHELXTL
_computing_publication_material SHELXTL
_computing_structure_refinement 'SHELXL-97 (Sheldrick, 2008)'
_computing_structure_solution 'SHELXS-97 (Sheldrick, 2008)'
_diffrn_ambient_temperature 296(2)
_diffrn_measured_fraction_theta_full 0.955
_diffrn_measured_fraction_theta_max 0.955
_diffrn_measurement_device_type 'Bruker APEX II area detector'
_diffrn_measurement_method '\w scan'
_diffrn_radiation_monochromator graphite
_diffrn_radiation_source 'fine-focus sealed tube'
_diffrn_radiation_type MoK\a
_diffrn_radiation_wavelength 0.71073
_diffrn_reflns_av_R_equivalents 0.0165
_diffrn_reflns_av_sigmaI/netI 0.0372
_diffrn_reflns_limit_h_max 9
_diffrn_reflns_limit_h_min -9
_diffrn_reflns_limit_k_max 11
_diffrn_reflns_limit_k_min -6
_diffrn_reflns_limit_l_max 8
_diffrn_reflns_limit_l_min -11
_diffrn_reflns_number 3400
_diffrn_reflns_theta_full 24.68
_diffrn_reflns_theta_max 24.68
_diffrn_reflns_theta_min 2.26
_exptl_absorpt_coefficient_mu 2.221
_exptl_absorpt_correction_T_max 0.6066
_exptl_absorpt_correction_T_min 0.5554
_exptl_absorpt_correction_type multi-scan
_exptl_crystal_colour colorless
_exptl_crystal_density_diffrn 1.763
_exptl_crystal_density_method 'not measured'
_exptl_crystal_description block
_exptl_crystal_F_000 376
_exptl_crystal_size_max 0.30
_exptl_crystal_size_mid 0.30
_exptl_crystal_size_min 0.25
_refine_diff_density_max 1.115
_refine_diff_density_min -1.166
_refine_diff_density_rms 0.327
_refine_ls_extinction_method none
_refine_ls_goodness_of_fit_ref 1.068
_refine_ls_hydrogen_treatment constr
_refine_ls_matrix_type full
_refine_ls_number_parameters 181
_refine_ls_number_reflns 2355
_refine_ls_number_restraints 0
_refine_ls_restrained_S_all 1.068
_refine_ls_R_factor_all 0.0627
_refine_ls_R_factor_gt 0.0467
_refine_ls_shift/su_max 0.000
_refine_ls_shift/su_mean 0.000
_refine_ls_structure_factor_coef Fsqd
_refine_ls_weighting_details 'calc w=1/[\s^2^(Fo^2^)+(0.1000P)^2^+6.2958P] where P=(Fo^2^+2Fc^2^)/3'
_refine_ls_weighting_scheme calc
_refine_ls_wR_factor_gt 0.1318
_refine_ls_wR_factor_ref 0.1911
_reflns_number_gt 2040
_reflns_number_total 2355
_reflns_threshold_expression >2sigma(I)
_cod_data_source_file c5ob02153g2.cif
_cod_data_source_block 1
_cod_depositor_comments
;
The following automatic conversions were performed:

'_symmetry_cell_setting' value 'Triclinic' changed to 'triclinic'
according to
/usr/data/users/saulius/crontab/automatic-downloads/rss-feeds/RSC/lib/dictionaries/cif_core.dic
dictionary named 'cif_core.dic' version 2.4.2 from 2011-04-26.

'_exptl_absorpt_correction_type' value 'Multi-scan' changed to
'multi-scan' according to
/usr/data/users/saulius/crontab/automatic-downloads/rss-feeds/RSC/lib/dictionaries/cif_core.dic
dictionary named 'cif_core.dic' version 2.4.2 from 2011-04-26.

Automatic conversion script
Id: cif_fix_values 3271 2015-04-21 07:52:19Z andrius 

 Adding full bibliography for 7154795.cif.
;
_cod_original_sg_symbol_H-M 'P-1   '
_cod_database_code 7154795

loop_
_symmetry_equiv_pos_as_xyz
'x, y, z'
'-x, -y, -z'

loop_
_atom_site_label
_atom_site_type_symbol
_atom_site_fract_x
_atom_site_fract_y
_atom_site_fract_z
_atom_site_U_iso_or_equiv
_atom_site_adp_type
_atom_site_occupancy
_atom_site_symmetry_multiplicity
_atom_site_calc_flag
_atom_site_refinement_flags
I1 I 0.02042(8) 0.23467(8) -0.05951(7) 0.0574(3) Uani 1 1 d .
O1 O 0.3803(10) 0.4112(9) 0.0660(9) 0.064(2) Uani 1 1 d .
O2 O 0.1887(9) 0.1206(9) -0.5974(8) 0.0566(18) Uani 1 1 d .
O3 O 0.8545(10) 0.3313(8) 0.5415(8) 0.059(2) Uani 1 1 d .
N1 N 0.4389(9) 0.2960(8) -0.0256(7) 0.0361(15) Uani 1 1 d .
N2 N 0.5528(9) 0.2239(8) 0.0014(8) 0.0365(15) Uani 1 1 d .
C1 C 0.2039(10) 0.2206(9) -0.2115(9) 0.0337(17) Uani 1 1 d .
C2 C 0.1462(11) 0.1763(10) -0.3550(10) 0.0399(19) Uani 1 1 d .
H2A H 0.0320 0.1579 -0.3801 0.048 Uiso 1 1 calc R
C3 C 0.2591(12) 0.1596(9) -0.4600(9) 0.0386(19) Uani 1 1 d .
C4 C 0.4316(11) 0.1817(10) -0.4235(10) 0.0404(19) Uani 1 1 d .
H4A H 0.5075 0.1690 -0.4949 0.048 Uiso 1 1 calc R
C5 C 0.4878(12) 0.2223(10) -0.2814(10) 0.041(2) Uani 1 1 d .
H5A H 0.6018 0.2349 -0.2562 0.050 Uiso 1 1 calc R
C6 C 0.3721(11) 0.2445(8) -0.1753(9) 0.0352(18) Uani 1 1 d .
C7 C 0.2897(15) 0.1215(13) -0.7079(12) 0.060(3) Uani 1 1 d .
H7A H 0.2221 0.0936 -0.7964 0.090 Uiso 1 1 calc R
H7B H 0.3708 0.0521 -0.7202 0.090 Uiso 1 1 calc R
H7C H 0.3461 0.2195 -0.6834 0.090 Uiso 1 1 calc R
C8 C 0.6268(11) 0.2691(9) 0.1421(9) 0.0353(18) Uani 1 1 d .
C9 C 0.6303(13) 0.4084(10) 0.2594(10) 0.045(2) Uani 1 1 d .
H9A H 0.5794 0.4848 0.2468 0.054 Uiso 1 1 calc R
C10 C 0.7080(11) 0.4321(10) 0.3913(11) 0.045(2) Uani 1 1 d .
H10A H 0.7111 0.5251 0.4659 0.054 Uiso 1 1 calc R
C11 C 0.7816(11) 0.3205(10) 0.4152(10) 0.041(2) Uani 1 1 d .
C12 C 0.7848(12) 0.1832(10) 0.2976(10) 0.043(2) Uani 1 1 d .
H12A H 0.8391 0.1084 0.3101 0.052 Uiso 1 1 calc R
C13 C 0.7088(12) 0.1590(10) 0.1656(10) 0.043(2) Uani 1 1 d .
H13A H 0.7116 0.0675 0.0899 0.051 Uiso 1 1 calc R
C14 C 0.8572(15) 0.4687(12) 0.6636(11) 0.058(3) Uani 1 1 d .
H14A H 0.9132 0.4607 0.7457 0.088 Uiso 1 1 calc R
H14B H 0.7447 0.4906 0.6852 0.088 Uiso 1 1 calc R
H14C H 0.9156 0.5471 0.6418 0.088 Uiso 1 1 calc R

loop_
_atom_site_aniso_label
_atom_site_aniso_U_11
_atom_site_aniso_U_22
_atom_site_aniso_U_33
_atom_site_aniso_U_23
_atom_site_aniso_U_13
_atom_site_aniso_U_12
I1 0.0471(4) 0.0769(6) 0.0419(4) 0.0166(3) 0.0147(3) 0.0001(3)
O1 0.059(4) 0.059(4) 0.056(5) -0.003(4) -0.003(4) 0.027(4)
O2 0.049(4) 0.082(5) 0.037(4) 0.023(3) -0.002(3) 0.001(3)
O3 0.073(5) 0.062(4) 0.041(4) 0.014(3) -0.010(3) 0.027(4)
N1 0.040(4) 0.039(4) 0.028(3) 0.012(3) 0.006(3) 0.006(3)
N2 0.040(4) 0.038(4) 0.034(4) 0.015(3) 0.005(3) 0.010(3)
C1 0.039(4) 0.039(4) 0.029(4) 0.018(3) 0.015(3) 0.008(3)
C2 0.038(5) 0.042(5) 0.041(5) 0.017(4) 0.005(4) 0.004(4)
C3 0.051(5) 0.036(4) 0.031(4) 0.015(4) 0.001(4) 0.003(4)
C4 0.046(5) 0.038(4) 0.043(5) 0.020(4) 0.013(4) 0.007(4)
C5 0.042(5) 0.037(4) 0.045(5) 0.015(4) 0.005(4) 0.008(4)
C6 0.046(5) 0.025(4) 0.032(4) 0.008(3) -0.001(4) 0.007(3)
C7 0.076(7) 0.058(6) 0.047(6) 0.021(5) 0.017(5) 0.003(5)
C8 0.039(4) 0.035(4) 0.033(4) 0.015(4) 0.007(3) 0.002(3)
C9 0.058(6) 0.035(4) 0.043(5) 0.015(4) -0.008(4) 0.008(4)
C10 0.043(5) 0.033(4) 0.051(5) 0.008(4) -0.008(4) 0.006(4)
C11 0.042(5) 0.047(5) 0.031(4) 0.011(4) 0.001(4) 0.007(4)
C12 0.050(5) 0.038(5) 0.041(5) 0.012(4) 0.000(4) 0.014(4)
C13 0.051(5) 0.034(4) 0.042(5) 0.011(4) 0.001(4) 0.014(4)
C14 0.065(7) 0.061(6) 0.039(5) 0.008(5) -0.006(5) 0.010(5)

loop_
_atom_type_symbol
_atom_type_description
_atom_type_scat_dispersion_real
_atom_type_scat_dispersion_imag
_atom_type_scat_source
C C 0.0033 0.0016 'International Tables Vol C Tables 4.2.6.8 and 6.1.1.4'
H H 0.0000 0.0000 'International Tables Vol C Tables 4.2.6.8 and 6.1.1.4'
N N 0.0061 0.0033 'International Tables Vol C Tables 4.2.6.8 and 6.1.1.4'
O O 0.0106 0.0060 'International Tables Vol C Tables 4.2.6.8 and 6.1.1.4'
I I -0.4742 1.8119 'International Tables Vol C Tables 4.2.6.8 and 6.1.1.4'

loop_
_geom_angle_atom_site_label_1
_geom_angle_atom_site_label_2
_geom_angle_atom_site_label_3
_geom_angle
C3 O2 C7 119.5(8)
C11 O3 C14 118.5(8)
N2 N1 O1 126.5(7)
N2 N1 C6 116.9(6)
O1 N1 C6 116.6(7)
N1 N2 C8 120.3(7)
C6 C1 C2 120.0(7)
C6 C1 I1 123.3(6)
C2 C1 I1 116.6(6)
C3 C2 C1 119.6(8)
C3 C2 H2A 120.2
C1 C2 H2A 120.2
O2 C3 C2 114.8(8)
O2 C3 C4 124.7(8)
C2 C3 C4 120.5(8)
C5 C4 C3 119.5(8)
C5 C4 H4A 120.2
C3 C4 H4A 120.2
C4 C5 C6 119.4(8)
C4 C5 H5A 120.3
C6 C5 H5A 120.3
C1 C6 C5 120.9(8)
C1 C6 N1 122.1(8)
C5 C6 N1 117.0(8)
O2 C7 H7A 109.5
O2 C7 H7B 109.5
H7A C7 H7B 109.5
O2 C7 H7C 109.5
H7A C7 H7C 109.5
H7B C7 H7C 109.5
C13 C8 N2 113.7(7)
C13 C8 C9 117.3(8)
N2 C8 C9 129.1(8)
C10 C9 C8 120.9(8)
C10 C9 H9A 119.6
C8 C9 H9A 119.6
C9 C10 C11 121.3(9)
C9 C10 H10A 119.3
C11 C10 H10A 119.3
O3 C11 C10 125.6(8)
O3 C11 C12 116.1(8)
C10 C11 C12 118.3(8)
C13 C12 C11 120.7(8)
C13 C12 H12A 119.6
C11 C12 H12A 119.6
C12 C13 C8 121.4(8)
C12 C13 H13A 119.3
C8 C13 H13A 119.3
O3 C14 H14A 109.5
O3 C14 H14B 109.5
H14A C14 H14B 109.5
O3 C14 H14C 109.5
H14A C14 H14C 109.5
H14B C14 H14C 109.5

loop_
_geom_bond_atom_site_label_1
_geom_bond_atom_site_label_2
_geom_bond_distance
I1 C1 2.119(8)
O1 N1 1.289(10)
O2 C3 1.373(11)
O2 C7 1.389(13)
O3 C11 1.342(11)
O3 C14 1.430(13)
N1 N2 1.288(10)
N1 C6 1.458(11)
N2 C8 1.403(11)
C1 C6 1.369(12)
C1 C2 1.387(12)
C2 C3 1.377(13)
C2 H2A 0.9300
C3 C4 1.403(13)
C4 C5 1.375(13)
C4 H4A 0.9300
C5 C6 1.395(13)
C5 H5A 0.9300
C7 H7A 0.9600
C7 H7B 0.9600
C7 H7C 0.9600
C8 C13 1.401(12)
C8 C9 1.418(13)
C9 C10 1.374(13)
C9 H9A 0.9300
C10 C11 1.381(13)
C10 H10A 0.9300
C11 C12 1.412(13)
C12 C13 1.368(13)
C12 H12A 0.9300
C13 H13A 0.9300
C14 H14A 0.9600
C14 H14B 0.9600
C14 H14C 0.9600

loop_
_geom_torsion_atom_site_label_1
_geom_torsion_atom_site_label_2
_geom_torsion_atom_site_label_3
_geom_torsion_atom_site_label_4
_geom_torsion
O1 N1 N2 C8 -0.3(13)
C6 N1 N2 C8 178.2(7)
C6 C1 C2 C3 -1.3(12)
I1 C1 C2 C3 -177.7(6)
C7 O2 C3 C2 170.9(9)
C7 O2 C3 C4 -9.3(14)
C1 C2 C3 O2 -177.7(8)
C1 C2 C3 C4 2.4(13)
O2 C3 C4 C5 179.3(8)
C2 C3 C4 C5 -0.9(13)
C3 C4 C5 C6 -1.6(12)
C2 C1 C6 C5 -1.2(12)
I1 C1 C6 C5 174.9(6)
C2 C1 C6 N1 177.9(7)
I1 C1 C6 N1 -6.0(11)
C4 C5 C6 C1 2.7(12)
C4 C5 C6 N1 -176.5(7)
N2 N1 C6 C1 130.9(8)
O1 N1 C6 C1 -50.4(11)
N2 N1 C6 C5 -49.9(10)
O1 N1 C6 C5 128.7(9)
N1 N2 C8 C13 161.9(8)
N1 N2 C8 C9 -18.8(14)
C13 C8 C9 C10 -1.5(14)
N2 C8 C9 C10 179.2(9)
C8 C9 C10 C11 -1.5(16)
C14 O3 C11 C10 0.3(15)
C14 O3 C11 C12 179.0(9)
C9 C10 C11 O3 -177.3(10)
C9 C10 C11 C12 4.0(15)
O3 C11 C12 C13 177.7(9)
C10 C11 C12 C13 -3.5(15)
C11 C12 C13 C8 0.5(15)
N2 C8 C13 C12 -178.6(9)
C9 C8 C13 C12 2.0(14)
